data_4326520
loop_
_publ_author_name
'Collin D. Morris'
'Christos D. Malliakas'
'Mercouri G. Kanatzidis'

_publ_section_title
;
 Germanium Selenophosphates: The Incommensurately Modulated
 1/\\infty[Ge4-xPxSe124-] and the Molecular [Ge2P2Se14]6-
;
_journal_name_full 'Inorganic Chemistry'
_journal_page_first 10241
_journal_page_last 10248
_journal_paper_doi 10.1021/ic201249w
_journal_volume 50
_journal_year 2011
_chemical_formula_moiety 'Ge2 P2 Se14, 6(Rb)'
_chemical_formula_sum 'Ge2 P2 Rb6 Se14'
_chemical_formula_weight 1825.38
_chemical_name_systematic
; 
 ? 
;
_space_group_IT_number 2
_symmetry_cell_setting triclinic
_symmetry_space_group_name_Hall '-P 1'
_symmetry_space_group_name_H-M 'P -1'
_atom_sites_solution_primary direct
_atom_sites_solution_secondary difmap
_audit_creation_method SHELXL-97
_cell_angle_alpha 79.516(9)
_cell_angle_beta 89.524(9)
_cell_angle_gamma 68.281(9)
_cell_formula_units_Z 1
_cell_length_a 7.2463(8)
_cell_length_b 9.7071(11)
_cell_length_c 11.9866(14)
_cell_measurement_reflns_used 16409
_cell_measurement_temperature 293(2)
_cell_measurement_theta_max 29.54
_cell_measurement_theta_min 1.73
_cell_volume 768.60(16)
_computing_cell_refinement 'STOE X-AREA'
_computing_data_collection 'STOE X-AREA'
_computing_data_reduction 'STOE X-RED'
_computing_structure_refinement 'SHELXL-97 (Sheldrick, 1997)'
_computing_structure_solution 'SHELXS-97 (Sheldrick, 1990)'
_diffrn_ambient_temperature 293(2)
_diffrn_detector_area_resol_mean 6.67
_diffrn_measured_fraction_theta_full 0.992
_diffrn_measured_fraction_theta_max 0.992
_diffrn_measurement_device_type 'STOE IPDS II'
_diffrn_measurement_method rotation
_diffrn_radiation_monochromator graphite
_diffrn_radiation_source 'fine-focus sealed tube'
_diffrn_radiation_type MoK\a
_diffrn_radiation_wavelength 0.71073
_diffrn_reflns_av_R_equivalents 0.0432
_diffrn_reflns_av_sigmaI/netI 0.0317
_diffrn_reflns_limit_h_max 9
_diffrn_reflns_limit_h_min -9
_diffrn_reflns_limit_k_max 13
_diffrn_reflns_limit_k_min -11
_diffrn_reflns_limit_l_max 16
_diffrn_reflns_limit_l_min -16
_diffrn_reflns_number 14609
_diffrn_reflns_theta_full 29.24
_diffrn_reflns_theta_max 29.24
_diffrn_reflns_theta_min 1.73
_exptl_absorpt_coefficient_mu 28.066
_exptl_absorpt_correction_T_max 0.4034
_exptl_absorpt_correction_T_min 0.2087
_exptl_absorpt_correction_type numerical
_exptl_crystal_colour yellow
_exptl_crystal_density_diffrn 3.944
_exptl_crystal_description block
_exptl_crystal_F_000 792
_exptl_crystal_size_max 0.0914
_exptl_crystal_size_mid 0.0534
_exptl_crystal_size_min 0.0452
_refine_diff_density_max 0.905
_refine_diff_density_min -1.060
_refine_diff_density_rms 0.242
_refine_ls_extinction_method none
_refine_ls_goodness_of_fit_ref 1.295
_refine_ls_matrix_type full
_refine_ls_number_parameters 109
_refine_ls_number_reflns 4135
_refine_ls_number_restraints 0
_refine_ls_restrained_S_all 1.295
_refine_ls_R_factor_all 0.0597
_refine_ls_R_factor_gt 0.0454
_refine_ls_shift/su_max 0.001
_refine_ls_shift/su_mean 0.000
_refine_ls_structure_factor_coef Fsqd
_refine_ls_weighting_details 'calc w=1/[\s^2^(Fo^2^)+(0.0283P)^2^+1.4322P] where P=(Fo^2^+2Fc^2^)/3'
_refine_ls_weighting_scheme calc
_refine_ls_wR_factor_gt 0.0755
_refine_ls_wR_factor_ref 0.0785
_reflns_number_gt 3539
_reflns_number_total 4135
_reflns_threshold_expression >2sigma(I)
_cod_data_source_file ic201249w_si_002_3.cif
_cod_data_source_block rb6ge2p2se14
_cod_original_cell_volume 768.60(15)
_cod_database_code 4326520

loop_
_symmetry_equiv_pos_as_xyz
'x, y, z'
'-x, -y, -z'

loop_
_atom_site_label
_atom_site_type_symbol
_atom_site_fract_x
_atom_site_fract_y
_atom_site_fract_z
_atom_site_U_iso_or_equiv
_atom_site_adp_type
_atom_site_occupancy
_atom_site_symmetry_multiplicity
_atom_site_calc_flag
P1 P 0.2286(2) 0.06850(17) 0.21878(12) 0.0174(3) Uani 1 1 d
Ge1 Ge 0.39997(9) 0.56355(7) 0.37222(5) 0.01892(13) Uani 1 1 d
Rb1 Rb 0.61626(10) 0.19545(8) 0.01481(5) 0.03265(15) Uani 1 1 d
Rb2 Rb 0.67943(10) 0.12269(8) 0.39641(6) 0.03071(14) Uani 1 1 d
Rb3 Rb 0.06357(11) 0.47282(8) 0.79032(6) 0.03474(16) Uani 1 1 d
Se1 Se 0.11005(11) 0.22290(8) 0.05694(5) 0.02958(15) Uani 1 1 d
Se2 Se 0.15079(10) 0.16840(7) 0.36781(5) 0.02596(14) Uani 1 1 d
Se3 Se 0.46218(9) 0.07732(8) 0.77599(6) 0.02753(14) Uani 1 1 d
Se4 Se 0.04177(9) 0.92895(7) 0.19668(5) 0.02168(13) Uani 1 1 d
Se5 Se 0.08328(9) 0.76410(7) 0.37105(5) 0.02402(13) Uani 1 1 d
Se6 Se 0.46641(10) 0.48303(7) 0.20551(5) 0.02562(14) Uani 1 1 d
Se7 Se 0.34495(10) 0.39450(7) 0.53097(5) 0.02389(13) Uani 1 1 d

loop_
_atom_site_aniso_label
_atom_site_aniso_U_11
_atom_site_aniso_U_22
_atom_site_aniso_U_33
_atom_site_aniso_U_23
_atom_site_aniso_U_13
_atom_site_aniso_U_12
P1 0.0161(6) 0.0200(7) 0.0158(6) -0.0027(5) 0.0007(5) -0.0069(6)
Ge1 0.0200(3) 0.0208(3) 0.0152(3) -0.0035(2) 0.0004(2) -0.0068(2)
Rb1 0.0306(3) 0.0404(4) 0.0256(3) -0.0001(3) 0.0015(2) -0.0147(3)
Rb2 0.0301(3) 0.0278(3) 0.0311(3) -0.0068(2) -0.0015(2) -0.0067(3)
Rb3 0.0331(3) 0.0319(3) 0.0385(4) -0.0044(3) -0.0001(3) -0.0125(3)
Se1 0.0321(3) 0.0353(4) 0.0173(3) 0.0041(2) -0.0024(2) -0.0122(3)
Se2 0.0315(3) 0.0282(3) 0.0177(3) -0.0066(2) 0.0028(2) -0.0097(3)
Se3 0.0157(3) 0.0288(3) 0.0371(3) -0.0085(3) 0.0009(2) -0.0062(2)
Se4 0.0165(3) 0.0255(3) 0.0237(3) -0.0038(2) -0.0022(2) -0.0091(2)
Se5 0.0216(3) 0.0230(3) 0.0262(3) -0.0050(2) 0.0081(2) -0.0069(2)
Se6 0.0335(3) 0.0261(3) 0.0178(3) -0.0069(2) 0.0033(2) -0.0106(3)
Se7 0.0253(3) 0.0319(3) 0.0192(3) -0.0027(2) 0.0015(2) -0.0171(3)

loop_
_atom_type_symbol
_atom_type_description
_atom_type_scat_dispersion_real
_atom_type_scat_dispersion_imag
_atom_type_scat_source
P P 0.1023 0.0942 'International Tables Vol C Tables 4.2.6.8 and 6.1.1.4'
Rb Rb -0.9393 2.9676 'International Tables Vol C Tables 4.2.6.8 and 6.1.1.4'
Ge Ge 0.1547 1.8001 'International Tables Vol C Tables 4.2.6.8 and 6.1.1.4'
Se Se -0.0929 2.2259 'International Tables Vol C Tables 4.2.6.8 and 6.1.1.4'

loop_
_geom_angle_atom_site_label_1
_geom_angle_atom_site_label_2
_geom_angle_atom_site_label_3
_geom_angle
_geom_angle_site_symmetry_1
_geom_angle_site_symmetry_3
Se3 P1 Se2 113.29(7) 2_656 .
Se3 P1 Se1 115.08(7) 2_656 .
Se2 P1 Se1 115.22(7) . .
Se3 P1 Se4 107.70(7) 2_656 1_545
Se2 P1 Se4 110.54(7) . 1_545
Se1 P1 Se4 92.80(6) . 1_545
Se6 Ge1 Se7 118.20(4) . 2_666
Se6 Ge1 Se5 114.61(4) . .
Se7 Ge1 Se5 111.46(4) 2_666 .
Se6 Ge1 Se7 117.89(4) . .
Se7 Ge1 Se7 95.59(3) 2_666 .
Se5 Ge1 Se7 95.55(3) . .
P1 Se4 Se5 105.14(5) 1_565 .

loop_
_geom_bond_atom_site_label_1
_geom_bond_atom_site_label_2
_geom_bond_distance
_geom_bond_site_symmetry_2
P1 Se3 2.1566(16) 2_656
P1 Se2 2.1584(16) .
P1 Se1 2.1827(16) .
P1 Se4 2.2873(16) 1_545
Ge1 Se6 2.2605(9) .
Ge1 Se7 2.3862(9) 2_666
Ge1 Se5 2.3959(9) .
Ge1 Se7 2.4100(9) .
Se3 P1 2.1566(16) 2_656
Se4 P1 2.2873(16) 1_565
Se4 Se5 2.3360(9) .
Se7 Ge1 2.3862(9) 2_666
